data_1564144
loop_
_publ_author_name
'Berti, Beatrice'
'Bortoluzzi, Marco'
'Ceriotti, Alessandro'
'Cesari, Cristiana'
'Femoni, Cristina'
'Carmela Iapalucci, Maria'
'Zacchini, Stefano'

_publ_section_title
;
 Further insights into platinum carbonyl Chini clusters
;
_journal_name_full 'Inorganica Chimica Acta'
_journal_page_first 119904
_journal_paper_doi 10.1016/j.ica.2020.119904
_journal_volume 512
_journal_year 2020
_chemical_formula_sum 'C39 H45 N3 O18 Pt9'
_chemical_formula_weight 2599.59
_space_group_crystal_system triclinic
_space_group_IT_number 2
_space_group_name_Hall '-P 1'
_space_group_name_H-M_alt 'P -1'
_atom_sites_solution_hydrogens geom
_audit_creation_method SHELXL-2014/7
_cell_angle_alpha 94.465(2)
_cell_angle_beta 99.793(2)
_cell_angle_gamma 109.048(2)
_cell_formula_units_Z 2
_cell_length_a 12.7967(5)
_cell_length_b 13.1827(5)
_cell_length_c 16.4819(6)
_cell_measurement_reflns_used 9933
_cell_measurement_temperature 100(2)
_cell_measurement_theta_max 31.508
_cell_measurement_theta_min 2.2205
_cell_volume 2563.20(17)
_computing_cell_refinement 'APEX2 (Bruker AXS, 2006)'
_computing_data_collection 'APEX2 (Bruker AXS, 2006)'
_computing_data_reduction 'SAINT (Bruker AXS, 2004)'
_computing_molecular_graphics 'SCHAKAL99 (Keller, 1999)'
_computing_publication_material 'XCIF (Bruker AXS, 2001)'
_computing_structure_refinement 'SHELXL-2014/7 (Sheldrick, 2014)'
_computing_structure_solution 'SHELXL-2014/7 (Sheldrick, 2014)'
_diffrn_ambient_temperature 100(2)
_diffrn_measured_fraction_theta_full 0.999
_diffrn_measured_fraction_theta_max 0.999
_diffrn_measurement_device_type 'PHOTON100 area detector'
_diffrn_measurement_method 'phi and omega scans'
_diffrn_radiation_type MoK\a
_diffrn_radiation_wavelength 0.71073
_diffrn_reflns_av_R_equivalents 0.0610
_diffrn_reflns_av_unetI/netI 0.0613
_diffrn_reflns_Laue_measured_fraction_full 0.999
_diffrn_reflns_Laue_measured_fraction_max 0.999
_diffrn_reflns_limit_h_max 15
_diffrn_reflns_limit_h_min -15
_diffrn_reflns_limit_k_max 15
_diffrn_reflns_limit_k_min -15
_diffrn_reflns_limit_l_max 19
_diffrn_reflns_limit_l_min -19
_diffrn_reflns_number 33902
_diffrn_reflns_point_group_measured_fraction_full 0.999
_diffrn_reflns_point_group_measured_fraction_max 0.999
_diffrn_reflns_theta_full 25.242
_diffrn_reflns_theta_max 25.500
_diffrn_reflns_theta_min 1.651
_diffrn_source 'fine-focus sealed tube'
_exptl_absorpt_coefficient_mu 24.526
_exptl_absorpt_correction_T_max 0.2140
_exptl_absorpt_correction_T_min 0.0765
_exptl_absorpt_correction_type empirical
_exptl_absorpt_process_details
;
 Data were corrected for Lorentz polarization and absorption
 effects (empirical absorption corrections SADABS).
 R(int) = 0.1567 (selected reflections only, before parameter refinement)
 R(int) = 0.0895 (selected reflections only, after parameter refinement)
;
_exptl_crystal_colour dark-red
_exptl_crystal_density_diffrn 3.368
_exptl_crystal_description prism
_exptl_crystal_F_000 2292
_exptl_crystal_size_max 0.190
_exptl_crystal_size_mid 0.160
_exptl_crystal_size_min 0.130
_refine_diff_density_max 3.195
_refine_diff_density_min -4.140
_refine_diff_density_rms 0.474
_refine_ls_extinction_coef .
_refine_ls_extinction_method none
_refine_ls_goodness_of_fit_ref 1.110
_refine_ls_hydrogen_treatment constr
_refine_ls_matrix_type full
_refine_ls_number_parameters 697
_refine_ls_number_reflns 9524
_refine_ls_number_restraints 298
_refine_ls_restrained_S_all 1.097
_refine_ls_R_factor_all 0.0483
_refine_ls_R_factor_gt 0.0431
_refine_ls_shift/su_max 0.001
_refine_ls_shift/su_mean 0.000
_refine_ls_structure_factor_coef Fsqd
_refine_ls_weighting_details 'w=1/[\s^2^(Fo^2^)+(0.0507P)^2^+25.2000P] where P=(Fo^2^+2Fc^2^)/3'
_refine_ls_weighting_scheme calc
_refine_ls_wR_factor_gt 0.1157
_refine_ls_wR_factor_ref 0.1191
_reflns_Friedel_coverage 0.000
_reflns_Friedel_fraction_full .
_reflns_Friedel_fraction_max .
_reflns_number_gt 8453
_reflns_number_total 9524
_reflns_threshold_expression 'I > 2\s(I)'
_cod_data_source_file 8.cif
_cod_data_source_block 8
_cod_database_code 1564144
_shelx_shelxl_version_number 2014/7
_shelx_space_group_comment
;
The symmetry employed for this shelxl refinement is uniquely defined
by the following loop, which should always be used as a source of
symmetry information in preference to the above space-group names.
They are only intended as comments.
;
_shelx_estimated_absorpt_t_min 0.090
_shelx_estimated_absorpt_t_max 0.143

loop_
_space_group_symop_operation_xyz
'x, y, z'
'-x, -y, -z'

loop_
_atom_site_label
_atom_site_type_symbol
_atom_site_fract_x
_atom_site_fract_y
_atom_site_fract_z
_atom_site_U_iso_or_equiv
_atom_site_adp_type
_atom_site_occupancy
_atom_site_site_symmetry_order
_atom_site_calc_flag
_atom_site_refinement_flags_posn
_atom_site_refinement_flags_adp
_atom_site_refinement_flags_occupancy
_atom_site_disorder_assembly
_atom_site_disorder_group
Pt1 Pt 0.15755(3) 0.48278(4) 0.66807(3) 0.01746(12) Uani 1 1 d . . . . .
Pt2 Pt 0.14487(3) 0.46785(3) 0.82597(3) 0.01362(11) Uani 1 1 d . . . . .
Pt3 Pt 0.09435(3) 0.62550(3) 0.75401(3) 0.01334(11) Uani 1 1 d . . . . .
Pt4 Pt 0.39798(3) 0.64281(3) 0.71166(2) 0.01148(11) Uani 1 1 d . . . . .
Pt5 Pt 0.38179(3) 0.62630(3) 0.86852(2) 0.00985(11) Uani 1 1 d . . . . .
Pt6 Pt 0.33108(3) 0.78247(3) 0.79630(2) 0.01016(11) Uani 1 1 d . . . . .
Pt7 Pt 0.64141(3) 0.79488(3) 0.76312(3) 0.01234(11) Uani 1 1 d . . . . .
Pt8 Pt 0.61819(3) 0.78559(3) 0.92013(2) 0.01143(11) Uani 1 1 d . . . . .
Pt9 Pt 0.56988(3) 0.93780(3) 0.83839(2) 0.01055(11) Uani 1 1 d . . . . .
C1 C 0.1761(10) 0.4248(13) 0.5660(8) 0.034(3) Uani 1 1 d . . . . .
C2 C 0.1525(9) 0.3579(9) 0.7351(8) 0.022(2) Uani 1 1 d . U . . .
C3 C 0.1377(9) 0.3866(9) 0.9141(7) 0.017(2) Uani 1 1 d . . . . .
C4 C 0.0790(8) 0.5808(8) 0.8707(7) 0.014(2) Uani 1 1 d . . . . .
C5 C 0.0246(9) 0.7306(9) 0.7553(7) 0.020(2) Uani 1 1 d . U . . .
C6 C 0.0827(10) 0.5938(10) 0.6262(7) 0.026(3) Uani 1 1 d . . . . .
C7 C 0.4282(10) 0.5963(10) 0.6110(7) 0.022(2) Uani 1 1 d . . . . .
C8 C 0.4329(9) 0.5344(8) 0.7881(6) 0.013(2) Uani 1 1 d . . . . .
C9 C 0.3935(9) 0.5553(9) 0.9638(7) 0.014(2) Uani 1 1 d . . . . .
C10 C 0.3308(8) 0.7495(8) 0.9169(6) 0.011(2) Uani 1 1 d . . . . .
C11 C 0.2778(9) 0.9001(8) 0.7993(6) 0.014(2) Uani 1 1 d . . . . .
C12 C 0.3514(9) 0.7702(9) 0.6725(7) 0.018(2) Uani 1 1 d . . . . .
C13 C 0.7075(9) 0.7553(9) 0.6791(7) 0.019(2) Uani 1 1 d . . . . .
C14 C 0.6944(9) 0.7066(8) 0.8509(7) 0.016(2) Uani 1 1 d . . . . .
C15 C 0.6419(9) 0.7378(9) 1.0254(7) 0.018(2) Uani 1 1 d . . . . .
C16 C 0.6012(9) 0.9298(9) 0.9655(6) 0.015(2) Uani 1 1 d . . . . .
C17 C 0.5336(8) 1.0659(8) 0.8447(6) 0.013(2) Uani 1 1 d . U . . .
C18 C 0.6139(8) 0.9309(8) 0.7244(7) 0.013(2) Uani 1 1 d . . . . .
O1 O 0.1877(9) 0.3900(11) 0.5047(6) 0.054(3) Uani 1 1 d . . . . .
O2 O 0.1443(9) 0.2656(7) 0.7243(6) 0.042(2) Uani 1 1 d . . . . .
O3 O 0.1296(7) 0.3378(7) 0.9669(6) 0.030(2) Uani 1 1 d . . . . .
O4 O 0.0445(7) 0.6013(7) 0.9286(5) 0.0247(18) Uani 1 1 d . U . . .
O5 O -0.0198(7) 0.7928(7) 0.7562(6) 0.031(2) Uani 1 1 d . . . . .
O6 O 0.0488(7) 0.6198(8) 0.5659(5) 0.031(2) Uani 1 1 d . U . . .
O7 O 0.4473(8) 0.5723(8) 0.5482(5) 0.036(2) Uani 1 1 d . . . . .
O8 O 0.4655(7) 0.4602(6) 0.7868(5) 0.0199(17) Uani 1 1 d . . . . .
O9 O 0.3990(7) 0.5158(6) 1.0211(5) 0.0203(17) Uani 1 1 d . . . . .
O10 O 0.3136(7) 0.7798(6) 0.9799(5) 0.0198(17) Uani 1 1 d . . . . .
O11 O 0.2434(7) 0.9695(6) 0.7969(5) 0.0215(17) Uani 1 1 d . . . . .
O12 O 0.3360(7) 0.8096(6) 0.6141(5) 0.0204(17) Uani 1 1 d . . . . .
O13 O 0.7523(8) 0.7354(8) 0.6292(5) 0.033(2) Uani 1 1 d . . . . .
O14 O 0.7508(7) 0.6515(7) 0.8572(5) 0.0240(18) Uani 1 1 d . . . . .
O15 O 0.6546(7) 0.7157(7) 1.0886(5) 0.0275(19) Uani 1 1 d . . . . .
O16 O 0.6125(6) 0.9815(6) 1.0279(5) 0.0191(16) Uani 1 1 d . . . . .
O17 O 0.5107(7) 1.1411(6) 0.8487(5) 0.0220(17) Uani 1 1 d . . . . .
O18 O 0.6213(7) 0.9786(6) 0.6681(5) 0.0212(17) Uani 1 1 d . . . . .
N1 N 0.7516(6) 0.3469(6) 0.7216(5) 0.0102(17) Uani 1 1 d . U . . .
C101 C 0.6375(8) 0.3563(9) 0.6898(7) 0.018(2) Uani 1 1 d . U . . .
H10A H 0.5926 0.3420 0.7337 0.021 Uiso 1 1 calc R U . . .
H10B H 0.5970 0.2997 0.6412 0.021 Uiso 1 1 calc R U . . .
C102 C 0.6441(10) 0.4660(10) 0.6646(8) 0.028(3) Uani 1 1 d . U . . .
H10C H 0.5676 0.4664 0.6447 0.041 Uiso 1 1 calc R U . . .
H10D H 0.6823 0.5224 0.7127 0.041 Uiso 1 1 calc R U . . .
H10E H 0.6867 0.4801 0.6201 0.041 Uiso 1 1 calc R U . . .
C103 C 0.8129(9) 0.4244(9) 0.8015(7) 0.017(2) Uani 1 1 d . U . . .
H10F H 0.8881 0.4180 0.8189 0.021 Uiso 1 1 calc R U . . .
H10G H 0.8251 0.4995 0.7897 0.021 Uiso 1 1 calc R U . . .
C104 C 0.7532(11) 0.4067(10) 0.8725(8) 0.029(3) Uani 1 1 d . U . . .
H10H H 0.7986 0.4600 0.9211 0.043 Uiso 1 1 calc R U . . .
H10I H 0.6794 0.4151 0.8568 0.043 Uiso 1 1 calc R U . . .
H10J H 0.7426 0.3334 0.8860 0.043 Uiso 1 1 calc R U . . .
C105 C 0.7285(10) 0.2301(9) 0.7374(8) 0.025(3) Uani 1 1 d . U . . .
H10K H 0.6716 0.2125 0.7728 0.030 Uiso 1 1 calc R U . . .
H10L H 0.6946 0.1821 0.6835 0.030 Uiso 1 1 calc R U . . .
C106 C 0.8291(10) 0.2037(9) 0.7782(8) 0.026(3) Uani 1 1 d . U . . .
H10M H 0.8050 0.1270 0.7855 0.039 Uiso 1 1 calc R U . . .
H10N H 0.8854 0.2182 0.7431 0.039 Uiso 1 1 calc R U . . .
H10O H 0.8623 0.2487 0.8327 0.039 Uiso 1 1 calc R U . . .
C107 C 0.8256(9) 0.3742(10) 0.6586(7) 0.023(2) Uani 1 1 d . U . . .
H10P H 0.8424 0.4518 0.6529 0.027 Uiso 1 1 calc R U . . .
H10Q H 0.8982 0.3647 0.6809 0.027 Uiso 1 1 calc R U . . .
C108 C 0.7784(12) 0.3091(12) 0.5732(8) 0.040(3) Uani 1 1 d . U . . .
H10R H 0.8330 0.3334 0.5375 0.059 Uiso 1 1 calc R U . . .
H10S H 0.7637 0.2321 0.5773 0.059 Uiso 1 1 calc R U . . .
H10T H 0.7077 0.3195 0.5492 0.059 Uiso 1 1 calc R U . . .
N2 N 1.0000 0.0000 0.5000 0.019(2) Uani 1 2 d DS U P . .
C201 C 1.0208(17) 0.0720(16) 0.5780(11) 0.022(4) Uani 0.5 1 d D U P A -1
H20A H 1.0324 0.1465 0.5653 0.026 Uiso 0.5 1 calc R U P A -1
H20B H 1.0916 0.0730 0.6140 0.026 Uiso 0.5 1 calc R U P A -1
C202 C 0.926(2) 0.040(3) 0.626(2) 0.031(7) Uani 0.5 1 d D U P A -1
H20C H 0.9465 0.0917 0.6773 0.046 Uiso 0.5 1 calc R U P A -1
H20D H 0.8562 0.0408 0.5919 0.046 Uiso 0.5 1 calc R U P A -1
H20E H 0.9155 -0.0329 0.6407 0.046 Uiso 0.5 1 calc R U P A -1
C203 C 0.9015(16) -0.0026(17) 0.4371(13) 0.024(4) Uani 0.5 1 d D U P A -1
H20F H 0.8318 -0.0419 0.4562 0.029 Uiso 0.5 1 calc R U P A -1
H20G H 0.9010 -0.0447 0.3845 0.029 Uiso 0.5 1 calc R U P A -1
C204 C 0.897(3) 0.108(2) 0.419(2) 0.031(7) Uani 0.5 1 d D U P A -1
H20H H 0.8295 0.0978 0.3768 0.047 Uiso 0.5 1 calc R U P A -1
H20I H 0.8953 0.1497 0.4701 0.047 Uiso 0.5 1 calc R U P A -1
H20J H 0.9647 0.1469 0.3983 0.047 Uiso 0.5 1 calc R U P A -1
C205 C 1.1035(15) 0.0475(17) 0.4659(13) 0.021(4) Uani 0.5 1 d D U P A -1
H20K H 1.1699 0.0534 0.5093 0.025 Uiso 0.5 1 calc R U P A -1
H20L H 1.1091 0.1222 0.4564 0.025 Uiso 0.5 1 calc R U P A -1
C206 C 1.113(3) -0.012(3) 0.3854(15) 0.030(7) Uani 0.5 1 d D U P A -1
H20M H 1.1840 0.0272 0.3699 0.044 Uiso 0.5 1 calc R U P A -1
H20N H 1.1102 -0.0856 0.3939 0.044 Uiso 0.5 1 calc R U P A -1
H20O H 1.0493 -0.0165 0.3408 0.044 Uiso 0.5 1 calc R U P A -1
C207 C 0.9849(19) -0.1144(13) 0.5104(15) 0.024(4) Uani 0.5 1 d D U P A -1
H20P H 0.9752 -0.1549 0.4549 0.028 Uiso 0.5 1 calc R U P A -1
H20Q H 0.9134 -0.1453 0.5298 0.028 Uiso 0.5 1 calc R U P A -1
C208 C 1.077(3) -0.137(3) 0.569(2) 0.042(8) Uani 0.5 1 d D U P A -1
H20R H 1.0566 -0.2148 0.5701 0.063 Uiso 0.5 1 calc R U P A -1
H20S H 1.1484 -0.1094 0.5500 0.063 Uiso 0.5 1 calc R U P A -1
H20T H 1.0864 -0.0998 0.6252 0.063 Uiso 0.5 1 calc R U P A -1
N3 N 1.0000 0.0000 1.0000 0.021(2) Uani 1 2 d DS U P . .
C301 C 1.0150(16) 0.1091(13) 1.0422(14) 0.019(4) Uani 0.5 1 d D U P B -1
H30A H 1.0729 0.1634 1.0200 0.023 Uiso 0.5 1 calc R U P B -1
H30B H 1.0459 0.1129 1.1021 0.023 Uiso 0.5 1 calc R U P B -1
C302 C 0.910(2) 0.143(2) 1.0346(19) 0.023(6) Uani 0.5 1 d D U P B -1
H30C H 0.9316 0.2165 1.0649 0.034 Uiso 0.5 1 calc R U P B -1
H30D H 0.8800 0.1432 0.9758 0.034 Uiso 0.5 1 calc R U P B -1
H30E H 0.8528 0.0924 1.0582 0.034 Uiso 0.5 1 calc R U P B -1
C303 C 0.9420(16) -0.0311(17) 0.9149(10) 0.020(4) Uani 0.5 1 d D U P B -1
H30F H 0.8670 -0.0228 0.9092 0.024 Uiso 0.5 1 calc R U P B -1
H30G H 0.9297 -0.1085 0.8980 0.024 Uiso 0.5 1 calc R U P B -1
C304 C 1.007(2) 0.037(2) 0.8567(17) 0.032(6) Uani 0.5 1 d D U P B -1
H30H H 0.9647 0.0127 0.7992 0.048 Uiso 0.5 1 calc R U P B -1
H30I H 1.0185 0.1134 0.8724 0.048 Uiso 0.5 1 calc R U P B -1
H30J H 1.0812 0.0277 0.8611 0.048 Uiso 0.5 1 calc R U P B -1
C305 C 1.1064(14) -0.0223(16) 1.0268(14) 0.021(4) Uani 0.5 1 d D U P B -1
H30K H 1.1243 -0.0129 1.0883 0.025 Uiso 0.5 1 calc R U P B -1
H30L H 1.1681 0.0334 1.0091 0.025 Uiso 0.5 1 calc R U P B -1
C306 C 1.108(2) -0.1333(17) 0.9947(16) 0.013(5) Uani 0.5 1 d D U P B -1
H30M H 1.1817 -0.1383 1.0164 0.019 Uiso 0.5 1 calc R U P B -1
H30N H 1.0489 -0.1897 1.0133 0.019 Uiso 0.5 1 calc R U P B -1
H30O H 1.0929 -0.1433 0.9338 0.019 Uiso 0.5 1 calc R U P B -1
C307 C 0.9142(16) -0.0805(16) 1.0425(12) 0.022(4) Uani 0.5 1 d D U P B -1
H30P H 0.8414 -0.0679 1.0291 0.026 Uiso 0.5 1 calc R U P B -1
H30Q H 0.9012 -0.1550 1.0164 0.026 Uiso 0.5 1 calc R U P B -1
C308 C 0.945(2) -0.077(2) 1.1378(12) 0.020(5) Uani 0.5 1 d D U P B -1
H30R H 0.8834 -0.1315 1.1557 0.029 Uiso 0.5 1 calc R U P B -1
H30S H 1.0148 -0.0923 1.1527 0.029 Uiso 0.5 1 calc R U P B -1
H30T H 0.9547 -0.0048 1.1655 0.029 Uiso 0.5 1 calc R U P B -1
C401 C 0.4179(12) 0.0870(11) 0.5700(12) 0.052(5) Uani 1 1 d . . . . .
H401 H 0.4423 0.0306 0.5504 0.062 Uiso 1 1 calc R U . . .
C402 C 0.4103(11) 0.1642(12) 0.5221(9) 0.037(3) Uani 1 1 d . . . . .
H402 H 0.4273 0.1612 0.4682 0.045 Uiso 1 1 calc R U . . .
N403 N 0.3771(10) 0.2486(10) 0.5527(7) 0.039(3) Uani 1 1 d . . . . .
C404 C 0.3493(9) 0.2480(10) 0.6274(7) 0.024(3) Uani 1 1 d . . . . .
H404 H 0.3250 0.3036 0.6487 0.028 Uiso 1 1 calc R U . . .
C405 C 0.3561(10) 0.1663(11) 0.6734(10) 0.037(3) Uani 1 1 d . . . . .
H405 H 0.3348 0.1665 0.7259 0.044 Uiso 1 1 calc R U . . .
C406 C 0.3899(11) 0.0904(12) 0.6481(12) 0.049(5) Uani 1 1 d . . . . .
H406 H 0.3958 0.0368 0.6822 0.059 Uiso 1 1 calc R U . . .

loop_
_atom_site_aniso_label
_atom_site_aniso_U_11
_atom_site_aniso_U_22
_atom_site_aniso_U_33
_atom_site_aniso_U_23
_atom_site_aniso_U_13
_atom_site_aniso_U_12
Pt1 0.0099(2) 0.0276(2) 0.0130(2) -0.00387(17) 0.00115(16) 0.00612(17)
Pt2 0.00965(19) 0.0154(2) 0.0141(2) -0.00042(16) 0.00080(16) 0.00361(16)
Pt3 0.00955(19) 0.0161(2) 0.0119(2) -0.00009(15) -0.00021(15) 0.00278(16)
Pt4 0.0111(2) 0.0148(2) 0.0088(2) -0.00238(15) 0.00078(16) 0.00639(16)
Pt5 0.00960(19) 0.0105(2) 0.0094(2) -0.00177(15) 0.00135(15) 0.00437(16)
Pt6 0.00887(19) 0.0107(2) 0.0100(2) -0.00237(15) -0.00016(15) 0.00402(16)
Pt7 0.0132(2) 0.0123(2) 0.0105(2) -0.00449(15) 0.00010(15) 0.00562(16)
Pt8 0.01114(19) 0.0100(2) 0.0121(2) -0.00199(15) 0.00149(15) 0.00355(15)
Pt9 0.00968(19) 0.0112(2) 0.0100(2) -0.00275(14) 0.00057(15) 0.00439(15)
C1 0.020(6) 0.069(10) 0.021(7) 0.000(6) 0.005(5) 0.028(7)
C2 0.015(4) 0.024(4) 0.028(4) 0.002(3) 0.009(3) 0.007(3)
C3 0.021(5) 0.013(5) 0.015(6) 0.003(4) 0.003(4) 0.005(4)
C4 0.010(5) 0.014(5) 0.015(6) 0.006(4) 0.005(4) -0.002(4)
C5 0.020(4) 0.019(4) 0.014(4) 0.001(3) 0.002(3) 0.000(3)
C6 0.023(6) 0.032(7) 0.017(6) 0.000(5) 0.009(5) 0.000(5)
C7 0.027(6) 0.029(6) 0.015(6) 0.003(5) 0.003(5) 0.017(5)
C8 0.016(5) 0.011(5) 0.011(5) 0.000(4) 0.003(4) 0.005(4)
C9 0.016(5) 0.018(5) 0.012(6) 0.001(4) 0.003(4) 0.009(4)
C10 0.007(4) 0.015(5) 0.009(5) 0.004(4) 0.002(4) 0.002(4)
C11 0.017(5) 0.010(5) 0.012(5) -0.006(4) 0.001(4) 0.002(4)
C12 0.017(5) 0.011(5) 0.018(6) -0.002(4) -0.001(4) -0.002(4)
C13 0.024(6) 0.023(6) 0.007(5) -0.004(4) -0.002(5) 0.009(5)
C14 0.025(6) 0.009(5) 0.016(6) -0.004(4) 0.002(4) 0.011(5)
C15 0.020(5) 0.023(6) 0.021(6) 0.006(5) 0.011(5) 0.014(5)
C16 0.013(5) 0.018(5) 0.011(5) 0.000(4) -0.001(4) 0.005(4)
C17 0.011(4) 0.014(4) 0.010(4) 0.000(3) 0.002(3) 0.000(3)
C18 0.009(5) 0.015(5) 0.015(6) -0.005(4) -0.002(4) 0.007(4)
O1 0.040(6) 0.116(10) 0.019(5) -0.011(6) -0.001(4) 0.052(7)
O2 0.058(6) 0.022(5) 0.050(6) -0.001(4) 0.031(5) 0.011(4)
O3 0.034(5) 0.028(5) 0.030(5) 0.007(4) 0.003(4) 0.016(4)
O4 0.031(4) 0.032(4) 0.017(4) 0.002(3) 0.018(3) 0.013(4)
O5 0.034(5) 0.025(5) 0.037(5) -0.005(4) -0.007(4) 0.020(4)
O6 0.026(4) 0.055(5) 0.011(4) 0.010(4) -0.006(3) 0.018(4)
O7 0.041(5) 0.064(7) 0.016(5) 0.000(4) 0.004(4) 0.036(5)
O8 0.028(4) 0.018(4) 0.022(4) 0.004(3) 0.010(3) 0.016(3)
O9 0.027(4) 0.028(4) 0.016(4) 0.005(3) 0.009(3) 0.020(4)
O10 0.033(4) 0.021(4) 0.009(4) -0.004(3) 0.005(3) 0.014(4)
O11 0.024(4) 0.012(4) 0.029(5) -0.002(3) 0.002(4) 0.009(3)
O12 0.033(4) 0.026(4) 0.004(4) 0.004(3) 0.002(3) 0.013(4)
O13 0.041(5) 0.052(6) 0.017(5) 0.003(4) 0.005(4) 0.031(5)
O14 0.033(5) 0.032(5) 0.013(4) -0.001(3) 0.001(3) 0.021(4)
O15 0.038(5) 0.032(5) 0.015(5) 0.013(4) 0.006(4) 0.014(4)
O16 0.027(4) 0.017(4) 0.011(4) -0.006(3) 0.001(3) 0.008(3)
O17 0.031(4) 0.017(4) 0.024(4) 0.004(3) 0.010(4) 0.013(4)
O18 0.037(5) 0.015(4) 0.016(4) 0.002(3) 0.014(4) 0.010(4)
N1 0.005(4) 0.008(4) 0.016(4) -0.004(3) 0.002(3) 0.002(3)
C101 0.005(4) 0.019(6) 0.029(6) 0.001(5) 0.003(4) 0.006(4)
C102 0.029(6) 0.025(6) 0.027(7) 0.004(5) 0.000(5) 0.009(5)
C103 0.017(5) 0.017(5) 0.014(5) -0.003(4) 0.000(4) 0.002(4)
C104 0.035(7) 0.028(7) 0.025(7) -0.001(5) 0.017(6) 0.009(6)
C105 0.029(6) 0.013(6) 0.027(7) -0.001(5) -0.005(5) 0.007(5)
C106 0.027(6) 0.010(5) 0.043(8) 0.005(5) 0.003(6) 0.011(5)
C107 0.017(5) 0.026(6) 0.026(6) -0.003(5) 0.009(5) 0.009(5)
C108 0.039(8) 0.050(9) 0.023(7) -0.003(6) 0.008(6) 0.008(7)
N2 0.018(4) 0.020(4) 0.019(4) -0.003(4) -0.002(4) 0.011(4)
C201 0.021(6) 0.022(6) 0.020(7) -0.001(6) 0.001(6) 0.004(5)
C202 0.030(12) 0.031(12) 0.030(11) -0.010(9) 0.011(10) 0.009(10)
C203 0.021(6) 0.025(6) 0.029(7) 0.003(6) 0.001(6) 0.013(5)
C204 0.031(10) 0.027(10) 0.034(10) 0.009(8) -0.005(7) 0.014(8)
C205 0.019(6) 0.021(6) 0.019(7) -0.006(6) 0.001(6) 0.007(5)
C206 0.023(11) 0.031(12) 0.024(11) -0.005(9) -0.007(9) 0.003(9)
C207 0.028(7) 0.022(6) 0.022(7) 0.003(6) 0.002(6) 0.010(5)
C208 0.045(14) 0.034(12) 0.040(13) 0.013(11) -0.004(11) 0.008(11)
N3 0.015(4) 0.019(4) 0.027(5) -0.007(4) 0.000(4) 0.009(4)
C301 0.018(6) 0.018(6) 0.023(6) -0.002(5) 0.004(5) 0.008(5)
C302 0.021(7) 0.024(7) 0.026(8) 0.002(5) 0.001(5) 0.013(5)
C303 0.016(6) 0.017(6) 0.025(7) -0.005(5) -0.002(5) 0.007(5)
C304 0.029(11) 0.029(11) 0.037(11) -0.006(9) 0.001(10) 0.013(9)
C305 0.012(6) 0.024(6) 0.028(7) -0.002(6) -0.004(5) 0.010(5)
C306 0.014(6) 0.013(7) 0.014(7) -0.002(5) 0.000(5) 0.010(5)
C307 0.016(6) 0.019(6) 0.027(7) -0.003(6) -0.002(6) 0.006(5)
C308 0.011(9) 0.018(10) 0.026(10) -0.007(8) 0.002(8) 0.003(8)
C401 0.028(7) 0.028(8) 0.086(14) -0.026(8) -0.028(8) 0.019(6)
C402 0.035(7) 0.046(8) 0.030(8) -0.009(6) -0.009(6) 0.025(7)
N403 0.033(6) 0.043(7) 0.030(7) 0.009(5) -0.012(5) 0.007(5)
C404 0.015(5) 0.031(7) 0.018(6) -0.003(5) -0.002(5) 0.003(5)
C405 0.013(6) 0.042(8) 0.048(9) 0.012(7) -0.004(6) 0.003(6)
C406 0.022(7) 0.033(8) 0.081(13) 0.022(8) -0.018(8) 0.007(6)

loop_
_atom_type_symbol
_atom_type_description
_atom_type_scat_dispersion_real
_atom_type_scat_dispersion_imag
_atom_type_scat_source
C C 0.0033 0.0016 'International Tables Vol C Tables 4.2.6.8 and 6.1.1.4'
H H 0.0000 0.0000 'International Tables Vol C Tables 4.2.6.8 and 6.1.1.4'
N N 0.0061 0.0033 'International Tables Vol C Tables 4.2.6.8 and 6.1.1.4'
O O 0.0106 0.0060 'International Tables Vol C Tables 4.2.6.8 and 6.1.1.4'
Pt Pt -1.7033 8.3905 'International Tables Vol C Tables 4.2.6.8 and 6.1.1.4'

loop_
_geom_angle_atom_site_label_1
_geom_angle_atom_site_label_2
_geom_angle_atom_site_label_3
_geom_angle
_geom_angle_site_symmetry_1
_geom_angle_site_symmetry_3
C1 Pt1 C2 100.8(6) . .
C1 Pt1 C6 99.3(5) . .
C2 Pt1 C6 148.2(4) . .
C1 Pt1 Pt2 150.0(5) . .
C2 Pt1 Pt2 49.4(3) . .
C6 Pt1 Pt2 109.1(3) . .
C1 Pt1 Pt3 149.2(4) . .
C2 Pt1 Pt3 108.0(3) . .
C6 Pt1 Pt3 50.0(3) . .
Pt2 Pt1 Pt3 60.180(15) . .
C1 Pt1 Pt4 93.2(4) . .
C2 Pt1 Pt4 107.3(3) . .
C6 Pt1 Pt4 95.9(3) . .
Pt2 Pt1 Pt4 93.513(16) . .
Pt3 Pt1 Pt4 88.688(16) . .
C3 Pt2 C2 99.8(5) . .
C3 Pt2 C4 98.6(4) . .
C2 Pt2 C4 152.4(4) . .
C3 Pt2 Pt1 149.3(3) . .
C2 Pt2 Pt1 49.5(3) . .
C4 Pt2 Pt1 110.0(3) . .
C3 Pt2 Pt3 148.3(3) . .
C2 Pt2 Pt3 108.3(3) . .
C4 Pt2 Pt3 50.0(3) . .
Pt1 Pt2 Pt3 60.355(15) . .
C3 Pt2 Pt5 103.3(3) . .
C2 Pt2 Pt5 102.6(3) . .
C4 Pt2 Pt5 92.8(3) . .
Pt1 Pt2 Pt5 86.339(15) . .
Pt3 Pt2 Pt5 84.969(15) . .
C5 Pt3 C4 98.8(5) . .
C5 Pt3 C6 99.4(5) . .
C4 Pt3 C6 153.8(5) . .
C5 Pt3 Pt2 148.4(3) . .
C4 Pt3 Pt2 50.1(3) . .
C6 Pt3 Pt2 108.6(4) . .
C5 Pt3 Pt1 149.6(3) . .
C4 Pt3 Pt1 109.3(3) . .
C6 Pt3 Pt1 50.3(4) . .
Pt2 Pt3 Pt1 59.465(15) . .
C5 Pt3 Pt6 95.9(3) . .
C4 Pt3 Pt6 99.3(3) . .
C6 Pt3 Pt6 97.5(3) . .
Pt2 Pt3 Pt6 94.768(15) . .
Pt1 Pt3 Pt6 91.093(15) . .
C7 Pt4 C12 96.8(5) . .
C7 Pt4 C8 102.7(4) . .
C12 Pt4 C8 160.5(4) . .
C7 Pt4 Pt5 152.3(4) . .
C12 Pt4 Pt5 110.8(3) . .
C8 Pt4 Pt5 49.7(3) . .
C7 Pt4 Pt6 147.6(3) . .
C12 Pt4 Pt6 50.8(3) . .
C8 Pt4 Pt6 109.7(3) . .
Pt5 Pt4 Pt6 60.036(14) . .
C7 Pt4 Pt7 89.4(4) . .
C12 Pt4 Pt7 89.4(3) . .
C8 Pt4 Pt7 90.7(3) . .
Pt5 Pt4 Pt7 91.864(15) . .
Pt6 Pt4 Pt7 90.421(15) . .
C7 Pt4 Pt1 91.8(4) . .
C12 Pt4 Pt1 93.6(3) . .
C8 Pt4 Pt1 85.9(3) . .
Pt5 Pt4 Pt1 85.589(15) . .
Pt6 Pt4 Pt1 90.253(15) . .
Pt7 Pt4 Pt1 176.602(17) . .
C9 Pt5 C8 100.1(4) . .
C9 Pt5 C10 99.1(4) . .
C8 Pt5 C10 160.7(4) . .
C9 Pt5 Pt4 150.7(3) . .
C8 Pt5 Pt4 50.7(3) . .
C10 Pt5 Pt4 110.2(3) . .
C9 Pt5 Pt6 149.0(3) . .
C8 Pt5 Pt6 110.9(3) . .
C10 Pt5 Pt6 49.9(3) . .
Pt4 Pt5 Pt6 60.295(15) . .
C9 Pt5 Pt2 83.9(3) . .
C8 Pt5 Pt2 91.5(3) . .
C10 Pt5 Pt2 92.4(3) . .
Pt4 Pt5 Pt2 94.558(16) . .
Pt6 Pt5 Pt2 94.873(15) . .
C9 Pt5 Pt8 93.8(3) . .
C8 Pt5 Pt8 90.6(3) . .
C10 Pt5 Pt8 86.3(3) . .
Pt4 Pt5 Pt8 88.291(15) . .
Pt6 Pt5 Pt8 86.226(15) . .
Pt2 Pt5 Pt8 177.129(17) . .
C11 Pt6 C10 100.0(4) . .
C11 Pt6 C12 100.0(4) . .
C10 Pt6 C12 160.0(4) . .
C11 Pt6 Pt5 150.5(3) . .
C10 Pt6 Pt5 50.6(3) . .
C12 Pt6 Pt5 109.4(3) . .
C11 Pt6 Pt4 149.7(3) . .
C10 Pt6 Pt4 110.3(3) . .
C12 Pt6 Pt4 49.8(3) . .
Pt5 Pt6 Pt4 59.669(14) . .
C11 Pt6 Pt3 90.7(3) . .
C10 Pt6 Pt3 86.1(3) . .
C12 Pt6 Pt3 93.4(3) . .
Pt5 Pt6 Pt3 85.389(15) . .
Pt4 Pt6 Pt3 89.967(15) . .
C11 Pt6 Pt9 90.0(3) . .
C10 Pt6 Pt9 93.8(3) . .
C12 Pt6 Pt9 86.4(3) . .
Pt5 Pt6 Pt9 94.039(15) . .
Pt4 Pt6 Pt9 89.366(15) . .
Pt3 Pt6 Pt9 179.280(16) . .
C13 Pt7 C18 100.9(4) . .
C13 Pt7 C14 97.4(4) . .
C18 Pt7 C14 154.3(4) . .
C13 Pt7 Pt9 149.9(3) . .
C18 Pt7 Pt9 49.6(3) . .
C14 Pt7 Pt9 109.0(3) . .
C13 Pt7 Pt8 146.4(3) . .
C18 Pt7 Pt8 109.7(3) . .
C14 Pt7 Pt8 49.3(3) . .
Pt9 Pt7 Pt8 60.419(14) . .
C13 Pt7 Pt4 102.8(3) . .
C18 Pt7 Pt4 96.7(3) . .
C14 Pt7 Pt4 96.6(3) . .
Pt9 Pt7 Pt4 88.704(15) . .
Pt8 Pt7 Pt4 87.293(15) . .
C15 Pt8 C14 102.9(4) . .
C15 Pt8 C16 95.7(4) . .
C14 Pt8 C16 149.3(4) . .
C15 Pt8 Pt7 153.4(3) . .
C14 Pt8 Pt7 50.5(3) . .
C16 Pt8 Pt7 107.9(3) . .
C15 Pt8 Pt9 145.6(3) . .
C14 Pt8 Pt9 109.5(3) . .
C16 Pt8 Pt9 50.0(3) . .
Pt7 Pt8 Pt9 59.749(14) . .
C15 Pt8 Pt5 93.1(3) . .
C14 Pt8 Pt5 98.0(3) . .
C16 Pt8 Pt5 105.3(3) . .
Pt7 Pt8 Pt5 92.400(15) . .
Pt9 Pt8 Pt5 93.642(15) . .
C17 Pt9 C18 102.5(4) . .
C17 Pt9 C16 97.3(4) . .
C18 Pt9 C16 151.0(4) . .
C17 Pt9 Pt7 152.4(3) . .
C18 Pt9 Pt7 49.9(3) . .
C16 Pt9 Pt7 107.9(3) . .
C17 Pt9 Pt8 147.0(3) . .
C18 Pt9 Pt8 109.4(3) . .
C16 Pt9 Pt8 49.9(3) . .
Pt7 Pt9 Pt8 59.833(14) . .
C17 Pt9 Pt6 96.4(3) . .
C18 Pt9 Pt6 100.9(3) . .
C16 Pt9 Pt6 97.7(3) . .
Pt7 Pt9 Pt6 91.312(15) . .
Pt8 Pt9 Pt6 85.883(15) . .
O1 C1 Pt1 179.7(11) . .
O2 C2 Pt2 139.1(10) . .
O2 C2 Pt1 139.3(10) . .
Pt2 C2 Pt1 81.1(4) . .
O3 C3 Pt2 177.5(10) . .
O4 C4 Pt3 140.7(9) . .
O4 C4 Pt2 139.1(8) . .
Pt3 C4 Pt2 80.0(4) . .
O5 C5 Pt3 178.6(10) . .
O6 C6 Pt3 139.9(11) . .
O6 C6 Pt1 140.3(10) . .
Pt3 C6 Pt1 79.7(4) . .
O7 C7 Pt4 176.9(11) . .
O8 C8 Pt5 139.8(8) . .
O8 C8 Pt4 140.6(8) . .
Pt5 C8 Pt4 79.7(4) . .
O9 C9 Pt5 177.8(9) . .
O10 C10 Pt6 142.4(8) . .
O10 C10 Pt5 138.1(8) . .
Pt6 C10 Pt5 79.5(4) . .
O11 C11 Pt6 176.5(9) . .
O12 C12 Pt4 141.3(9) . .
O12 C12 Pt6 139.1(9) . .
Pt4 C12 Pt6 79.4(4) . .
O13 C13 Pt7 176.7(11) . .
O14 C14 Pt8 141.4(9) . .
O14 C14 Pt7 137.8(9) . .
Pt8 C14 Pt7 80.2(4) . .
O15 C15 Pt8 175.6(10) . .
O16 C16 Pt8 139.6(9) . .
O16 C16 Pt9 140.0(9) . .
Pt8 C16 Pt9 80.1(4) . .
O17 C17 Pt9 179.0(9) . .
O18 C18 Pt9 140.2(8) . .
O18 C18 Pt7 139.4(8) . .
Pt9 C18 Pt7 80.4(4) . .
C107 N1 C101 110.7(8) . .
C107 N1 C103 107.6(8) . .
C101 N1 C103 111.1(8) . .
C107 N1 C105 110.9(8) . .
C101 N1 C105 106.3(8) . .
C103 N1 C105 110.3(8) . .
N1 C101 C102 113.8(8) . .
N1 C101 H10A 108.8 . .
C102 C101 H10A 108.8 . .
N1 C101 H10B 108.8 . .
C102 C101 H10B 108.8 . .
H10A C101 H10B 107.7 . .
C101 C102 H10C 109.5 . .
C101 C102 H10D 109.5 . .
H10C C102 H10D 109.5 . .
C101 C102 H10E 109.5 . .
H10C C102 H10E 109.5 . .
H10D C102 H10E 109.5 . .
C104 C103 N1 115.1(9) . .
C104 C103 H10F 108.5 . .
N1 C103 H10F 108.5 . .
C104 C103 H10G 108.5 . .
N1 C103 H10G 108.5 . .
H10F C103 H10G 107.5 . .
C103 C104 H10H 109.5 . .
C103 C104 H10I 109.5 . .
H10H C104 H10I 109.5 . .
C103 C104 H10J 109.5 . .
H10H C104 H10J 109.5 . .
H10I C104 H10J 109.5 . .
C106 C105 N1 116.1(9) . .
C106 C105 H10K 108.3 . .
N1 C105 H10K 108.3 . .
C106 C105 H10L 108.3 . .
N1 C105 H10L 108.3 . .
H10K C105 H10L 107.4 . .
C105 C106 H10M 109.5 . .
C105 C106 H10N 109.5 . .
H10M C106 H10N 109.5 . .
C105 C106 H10O 109.5 . .
H10M C106 H10O 109.5 . .
H10N C106 H10O 109.5 . .
C108 C107 N1 116.3(10) . .
C108 C107 H10P 108.2 . .
N1 C107 H10P 108.2 . .
C108 C107 H10Q 108.2 . .
N1 C107 H10Q 108.2 . .
H10P C107 H10Q 107.4 . .
C107 C108 H10R 109.5 . .
C107 C108 H10S 109.5 . .
H10R C108 H10S 109.5 . .
C107 C108 H10T 109.5 . .
H10R C108 H10T 109.5 . .
H10S C108 H10T 109.5 . .
C201 N2 C203 114.7(12) . .
C201 N2 C207 114.3(12) . .
C203 N2 C207 106.5(11) . .
C201 N2 C205 103.9(10) . .
C203 N2 C205 107.8(13) . .
C207 N2 C205 109.5(12) . .
N2 C201 C202 114.4(17) . .
N2 C201 H20A 108.7 . .
C202 C201 H20A 108.7 . .
N2 C201 H20B 108.7 . .
C202 C201 H20B 108.7 . .
H20A C201 H20B 107.6 . .
C201 C202 H20C 109.5 . .
C201 C202 H20D 109.5 . .
H20C C202 H20D 109.5 . .
C201 C202 H20E 109.5 . .
H20C C202 H20E 109.5 . .
H20D C202 H20E 109.5 . .
N2 C203 C204 115.4(18) . .
N2 C203 H20F 108.4 . .
C204 C203 H20F 108.4 . .
N2 C203 H20G 108.4 . .
C204 C203 H20G 108.4 . .
H20F C203 H20G 107.5 . .
C203 C204 H20H 109.5 . .
C203 C204 H20I 109.5 . .
H20H C204 H20I 109.5 . .
C203 C204 H20J 109.5 . .
H20H C204 H20J 109.5 . .
H20I C204 H20J 109.5 . .
N2 C205 C206 117.7(18) . .
N2 C205 H20K 107.9 . .
C206 C205 H20K 107.9 . .
N2 C205 H20L 107.9 . .
C206 C205 H20L 107.9 . .
H20K C205 H20L 107.2 . .
C205 C206 H20M 109.5 . .
C205 C206 H20N 109.5 . .
H20M C206 H20N 109.5 . .
C205 C206 H20O 109.5 . .
H20M C206 H20O 109.5 . .
H20N C206 H20O 109.5 . .
N2 C207 C208 118(2) . .
N2 C207 H20P 107.8 . .
C208 C207 H20P 107.8 . .
N2 C207 H20Q 107.8 . .
C208 C207 H20Q 107.8 . .
H20P C207 H20Q 107.1 . .
C207 C208 H20R 109.5 . .
C207 C208 H20S 109.5 . .
H20R C208 H20S 109.5 . .
C207 C208 H20T 109.5 . .
H20R C208 H20T 109.5 . .
H20S C208 H20T 109.5 . .
C303 N3 C301 118.7(12) . .
C303 N3 C305 119.1(12) . .
C301 N3 C305 108.0(10) . .
C303 N3 C307 100.4(11) . .
C301 N3 C307 104.5(12) . .
C305 N3 C307 103.3(12) . .
N3 C301 C302 117.6(17) . .
N3 C301 H30A 107.9 . .
C302 C301 H30A 107.9 . .
N3 C301 H30B 107.9 . .
C302 C301 H30B 107.9 . .
H30A C301 H30B 107.2 . .
C301 C302 H30C 109.5 . .
C301 C302 H30D 109.5 . .
H30C C302 H30D 109.5 . .
C301 C302 H30E 109.5 . .
H30C C302 H30E 109.5 . .
H30D C302 H30E 109.5 . .
N3 C303 C304 112.4(17) . .
N3 C303 H30F 109.1 . .
C304 C303 H30F 109.1 . .
N3 C303 H30G 109.1 . .
C304 C303 H30G 109.1 . .
H30F C303 H30G 107.9 . .
C303 C304 H30H 109.5 . .
C303 C304 H30I 109.5 . .
H30H C304 H30I 109.5 . .
C303 C304 H30J 109.5 . .
H30H C304 H30J 109.5 . .
H30I C304 H30J 109.5 . .
N3 C305 C306 117.0(16) . .
N3 C305 H30K 108.0 . .
C306 C305 H30K 108.0 . .
N3 C305 H30L 108.0 . .
C306 C305 H30L 108.0 . .
H30K C305 H30L 107.3 . .
C305 C306 H30M 109.5 . .
C305 C306 H30N 109.5 . .
H30M C306 H30N 109.5 . .
C305 C306 H30O 109.5 . .
H30M C306 H30O 109.5 . .
H30N C306 H30O 109.5 . .
C308 C307 N3 118.4(15) . .
C308 C307 H30P 107.7 . .
N3 C307 H30P 107.7 . .
C308 C307 H30Q 107.7 . .
N3 C307 H30Q 107.7 . .
H30P C307 H30Q 107.1 . .
C307 C308 H30R 109.5 . .
C307 C308 H30S 109.5 . .
H30R C308 H30S 109.5 . .
C307 C308 H30T 109.5 . .
H30R C308 H30T 109.5 . .
H30S C308 H30T 109.5 . .
C402 C401 C406 120.0(13) . .
C402 C401 H401 120.0 . .
C406 C401 H401 120.0 . .
C401 C402 N403 119.4(14) . .
C401 C402 H402 120.3 . .
N403 C402 H402 120.3 . .
C404 N403 C402 118.9(12) . .
N403 C404 C405 119.7(13) . .
N403 C404 H404 120.1 . .
C405 C404 H404 120.1 . .
C406 C405 C404 122.7(16) . .
C406 C405 H405 118.7 . .
C404 C405 H405 118.7 . .
C405 C406 C401 119.4(14) . .
C405 C406 H406 120.3 . .
C401 C406 H406 120.3 . .

loop_
_geom_bond_atom_site_label_1
_geom_bond_atom_site_label_2
_geom_bond_distance
_geom_bond_site_symmetry_2
Pt1 C1 1.877(13) .
Pt1 C2 2.043(12) .
Pt1 C6 2.093(13) .
Pt1 Pt2 2.6534(6) .
Pt1 Pt3 2.6774(6) .
Pt1 Pt4 3.0346(5) .
Pt2 C3 1.868(11) .
Pt2 C2 2.039(12) .
Pt2 C4 2.081(11) .
Pt2 Pt3 2.6727(6) .
Pt2 Pt5 2.9935(5) .
Pt3 C5 1.877(12) .
Pt3 C4 2.078(10) .
Pt3 C6 2.085(12) .
Pt3 Pt6 2.9850(5) .
Pt4 C7 1.869(12) .
Pt4 C12 2.070(11) .
Pt4 C8 2.082(10) .
Pt4 Pt5 2.6485(6) .
Pt4 Pt6 2.6653(5) .
Pt4 Pt7 3.0335(5) .
Pt5 C9 1.899(11) .
Pt5 C8 2.053(10) .
Pt5 C10 2.090(10) .
Pt5 Pt6 2.6584(5) .
Pt5 Pt8 2.9975(5) .
Pt6 C11 1.887(10) .
Pt6 C10 2.068(10) .
Pt6 C12 2.101(11) .
Pt6 Pt9 2.9975(5) .
Pt7 C13 1.866(11) .
Pt7 C18 2.064(10) .
Pt7 C14 2.086(11) .
Pt7 Pt9 2.6598(5) .
Pt7 Pt8 2.6621(6) .
Pt8 C15 1.901(11) .
Pt8 C14 2.048(10) .
Pt8 C16 2.080(11) .
Pt8 Pt9 2.6778(5) .
Pt9 C17 1.892(11) .
Pt9 C18 2.056(11) .
Pt9 C16 2.083(10) .
C1 O1 1.131(16) .
C2 O2 1.183(14) .
C3 O3 1.120(13) .
C4 O4 1.166(13) .
C5 O5 1.141(14) .
C6 O6 1.140(15) .
C7 O7 1.147(14) .
C8 O8 1.182(12) .
C9 O9 1.116(13) .
C10 O10 1.164(13) .
C11 O11 1.139(13) .
C12 O12 1.146(13) .
C13 O13 1.139(14) .
C14 O14 1.177(13) .
C15 O15 1.103(13) .
C16 O16 1.148(13) .
C17 O17 1.121(13) .
C18 O18 1.159(13) .
N1 C107 1.509(13) .
N1 C101 1.514(12) .
N1 C103 1.520(13) .
N1 C105 1.522(13) .
C101 C102 1.515(15) .
C101 H10A 0.9900 .
C101 H10B 0.9900 .
C102 H10C 0.9800 .
C102 H10D 0.9800 .
C102 H10E 0.9800 .
C103 C104 1.494(15) .
C103 H10F 0.9900 .
C103 H10G 0.9900 .
C104 H10H 0.9800 .
C104 H10I 0.9800 .
C104 H10J 0.9800 .
C105 C106 1.505(15) .
C105 H10K 0.9900 .
C105 H10L 0.9900 .
C106 H10M 0.9800 .
C106 H10N 0.9800 .
C106 H10O 0.9800 .
C107 C108 1.505(17) .
C107 H10P 0.9900 .
C107 H10Q 0.9900 .
C108 H10R 0.9800 .
C108 H10S 0.9800 .
C108 H10T 0.9800 .
N2 C201 1.467(15) .
N2 C203 1.479(15) .
N2 C207 1.484(15) .
N2 C205 1.492(15) .
C201 C202 1.523(18) .
C201 H20A 0.9900 .
C201 H20B 0.9900 .
C202 H20C 0.9800 .
C202 H20D 0.9800 .
C202 H20E 0.9800 .
C203 C204 1.524(18) .
C203 H20F 0.9900 .
C203 H20G 0.9900 .
C204 H20H 0.9800 .
C204 H20I 0.9800 .
C204 H20J 0.9800 .
C205 C206 1.532(18) .
C205 H20K 0.9900 .
C205 H20L 0.9900 .
C206 H20M 0.9800 .
C206 H20N 0.9800 .
C206 H20O 0.9800 .
C207 C208 1.516(19) .
C207 H20P 0.9900 .
C207 H20Q 0.9900 .
C208 H20R 0.9800 .
C208 H20S 0.9800 .
C208 H20T 0.9800 .
N3 C303 1.430(15) .
N3 C301 1.486(15) .
N3 C305 1.487(14) .
N3 C307 1.562(15) .
C301 C302 1.536(18) .
C301 H30A 0.9900 .
C301 H30B 0.9900 .
C302 H30C 0.9800 .
C302 H30D 0.9800 .
C302 H30E 0.9800 .
C303 C304 1.530(18) .
C303 H30F 0.9900 .
C303 H30G 0.9900 .
C304 H30H 0.9800 .
C304 H30I 0.9800 .
C304 H30J 0.9800 .
C305 C306 1.522(17) .
C305 H30K 0.9900 .
C305 H30L 0.9900 .
C306 H30M 0.9800 .
C306 H30N 0.9800 .
C306 H30O 0.9800 .
C307 C308 1.546(18) .
C307 H30P 0.9900 .
C307 H30Q 0.9900 .
C308 H30R 0.9800 .
C308 H30S 0.9800 .
C308 H30T 0.9800 .
C401 C402 1.35(2) .
C401 C406 1.40(2) .
C401 H401 0.9500 .
C402 N403 1.402(18) .
C402 H402 0.9500 .
N403 C404 1.339(17) .
C404 C405 1.380(18) .
C404 H404 0.9500 .
C405 C406 1.28(2) .
C405 H405 0.9500 .
C406 H406 0.9500 .
